data_1561330
loop_
_publ_author_name
'Singh, Suryabhan'
'Bhim, Anupam'

_publ_section_title
;
 Water linked 3D coordination polymers: Syntheses, structures and
 applications
;
_journal_name_full 'Journal of Solid State Chemistry'
_journal_page_first 151
_journal_page_last 159
_journal_paper_doi 10.1016/j.jssc.2016.09.025
_journal_volume 244
_journal_year 2016
_chemical_formula_sum 'C37 H20 O14 Pb2 S2'
_chemical_formula_weight 1167.05
_space_group_crystal_system triclinic
_space_group_IT_number 2
_space_group_name_Hall '-P 1'
_space_group_name_H-M_alt 'P -1'
_symmetry_cell_setting triclinic
_atom_sites_solution_hydrogens mixed
_cell_angle_alpha 66.960(5)
_cell_angle_beta 78.305(4)
_cell_angle_gamma 81.581(4)
_cell_formula_units_Z 1
_cell_length_a 6.5980(3)
_cell_length_b 11.2888(6)
_cell_length_c 12.4352(6)
_cell_measurement_reflns_used 3895
_cell_measurement_temperature 293(2)
_cell_measurement_theta_max 29.2090
_cell_measurement_theta_min 3.1110
_cell_volume 832.32(8)
_computing_structure_refinement 'SHELXL-2014 (Sheldrick, 2014)'
_diffrn_ambient_temperature 293(2)
_diffrn_measured_fraction_theta_full 0.999
_diffrn_measured_fraction_theta_max 0.844
_diffrn_measurement_device_type 'Xcalibur, Eos, Nova'
_diffrn_radiation_type MoK\a
_diffrn_radiation_wavelength 0.71073
_diffrn_reflns_av_R_equivalents 0.0377
_diffrn_reflns_av_unetI/netI 0.0566
_diffrn_reflns_Laue_measured_fraction_full 0.999
_diffrn_reflns_Laue_measured_fraction_max 0.844
_diffrn_reflns_limit_h_max 5
_diffrn_reflns_limit_h_min -8
_diffrn_reflns_limit_k_max 15
_diffrn_reflns_limit_k_min -15
_diffrn_reflns_limit_l_max 16
_diffrn_reflns_limit_l_min -16
_diffrn_reflns_number 6819
_diffrn_reflns_point_group_measured_fraction_full 0.999
_diffrn_reflns_point_group_measured_fraction_max 0.844
_diffrn_reflns_theta_full 25.000
_diffrn_reflns_theta_max 29.438
_diffrn_reflns_theta_min 3.125
_exptl_absorpt_coefficient_mu 10.303
_exptl_absorpt_correction_type none
_exptl_crystal_colour Colorless
_exptl_crystal_density_diffrn 2.328
_exptl_crystal_description Rectangular
_exptl_crystal_F_000 550
_exptl_crystal_recrystallization_method 'DMF and Water'
_exptl_crystal_size_max 0.34
_exptl_crystal_size_mid 0.32
_exptl_crystal_size_min 0.30
_refine_diff_density_max 1.964
_refine_diff_density_min -2.373
_refine_diff_density_rms 0.254
_refine_ls_extinction_coef .
_refine_ls_extinction_method none
_refine_ls_goodness_of_fit_ref 1.051
_refine_ls_hydrogen_treatment mixed
_refine_ls_matrix_type full
_refine_ls_number_parameters 258
_refine_ls_number_reflns 3888
_refine_ls_number_restraints 1
_refine_ls_restrained_S_all 1.051
_refine_ls_R_factor_all 0.0399
_refine_ls_R_factor_gt 0.0376
_refine_ls_shift/su_max 0.025
_refine_ls_shift/su_mean 0.001
_refine_ls_structure_factor_coef Fsqd
_refine_ls_weighting_details 'w=1/[\s^2^(Fo^2^)+(0.0537P)^2^+2.0101P] where P=(Fo^2^+2Fc^2^)/3'
_refine_ls_weighting_scheme calc
_refine_ls_wR_factor_gt 0.0957
_refine_ls_wR_factor_ref 0.0987
_reflns_Friedel_coverage 0.000
_reflns_Friedel_fraction_full .
_reflns_Friedel_fraction_max .
_reflns_number_gt 3667
_reflns_number_total 3888
_reflns_threshold_expression 'I > 2\s(I)'
_cod_data_source_file cif-3.cif
_cod_data_source_block 3
_cod_original_cell_volume 832.33(8)
_cod_database_code 1561330
_shelx_space_group_comment
;
The symmetry employed for this shelxl refinement is uniquely defined
by the following loop, which should always be used as a source of
symmetry information in preference to the above space-group names.
They are only intended as comments.
;
_shelxl_version_number 2014-3

loop_
_space_group_symop_operation_xyz
'x, y, z'
'-x, -y, -z'

loop_
_atom_site_label
_atom_site_type_symbol
_atom_site_fract_x
_atom_site_fract_y
_atom_site_fract_z
_atom_site_U_iso_or_equiv
_atom_site_adp_type
_atom_site_occupancy
_atom_site_site_symmetry_order
_atom_site_calc_flag
_atom_site_refinement_flags_posn
_atom_site_refinement_flags_adp
_atom_site_refinement_flags_occupancy
_atom_site_disorder_assembly
_atom_site_disorder_group
Pb1 Pb 0.23482(3) 0.56296(2) 0.56003(2) 0.01418(9) Uani 1 1 d . . . . .
O3 O 0.4010(7) 0.5998(5) 0.3384(4) 0.0194(10) Uani 1 1 d . . . . .
O4 O 0.0591(7) 0.6150(4) 0.3924(4) 0.0164(9) Uani 1 1 d . . . . .
O1 O 0.5843(7) 0.6860(4) 0.4988(4) 0.0187(9) Uani 1 1 d . . . . .
O2 O 0.2785(7) 0.7919(5) 0.4635(4) 0.0194(9) Uani 1 1 d . . . . .
C10 C 0.3594(10) 0.6178(7) 0.1123(6) 0.0196(13) Uani 1 1 d . . . . .
H10 H 0.4890 0.5903 0.1357 0.023 Uiso 1 1 calc R U . . .
C9 C 0.1883(10) 0.6391(6) 0.1921(6) 0.0156(12) Uani 1 1 d . . . . .
C1 C 0.4742(10) 0.7873(6) 0.4552(6) 0.0164(12) Uani 1 1 d . . . . .
C4 C 0.8918(10) 1.0228(7) 0.2955(6) 0.0180(13) Uani 1 1 d . . . . .
H4 H 1.0354 1.0210 0.2740 0.022 Uiso 1 1 calc R U . . .
C7 C 0.4601(10) 1.0308(7) 0.3594(6) 0.0198(13) Uani 1 1 d . . . . .
H7 H 0.3165 1.0330 0.3807 0.024 Uiso 1 1 calc R U . . .
C5 C 0.7716(9) 1.1391(6) 0.2654(5) 0.0137(12) Uani 1 1 d . . . . .
C6 C 0.5555(10) 1.1436(7) 0.2987(6) 0.0179(13) Uani 1 1 d . . . . .
H6 H 0.4775 1.2225 0.2797 0.022 Uiso 1 1 calc R U . . .
C13 C -0.0319(10) 0.7027(7) 0.0432(6) 0.0188(13) Uani 1 1 d . . . . .
H13 H -0.1618 0.7304 0.0203 0.023 Uiso 1 1 calc R U . . .
C14 C -0.0030(10) 0.6815(6) 0.1564(6) 0.0180(13) Uani 1 1 d . . . . .
H14 H -0.1150 0.6961 0.2097 0.022 Uiso 1 1 calc R U . . .
C3 C 0.7942(10) 0.9092(7) 0.3582(6) 0.0183(13) Uani 1 1 d . . . . .
H3 H 0.8731 0.8306 0.3797 0.022 Uiso 1 1 calc R U . . .
C8 C 0.2217(9) 0.6178(6) 0.3135(5) 0.0139(12) Uani 1 1 d . . . . .
C11 C 0.3339(10) 0.6380(7) -0.0010(6) 0.0193(13) Uani 1 1 d . . . . .
H11 H 0.4457 0.6227 -0.0541 0.023 Uiso 1 1 calc R U . . .
C2 C 0.5789(10) 0.9119(6) 0.3893(6) 0.0166(12) Uani 1 1 d . . . . .
OW1 O -0.1109(7) 0.6534(5) 0.6198(4) 0.0217(10) Uani 1 1 d D . . . .
C12 C 0.1382(10) 0.6818(6) -0.0358(6) 0.0169(12) Uani 1 1 d . . . . .
S1 S 0.1108(2) 0.71449(15) -0.18362(14) 0.0149(3) Uani 1 1 d . . . . .
O5 O 0.2312(7) 0.6153(4) -0.2196(4) 0.0183(9) Uani 1 1 d . . . . .
O6 O -0.1087(7) 0.7365(5) -0.1917(4) 0.0174(9) Uani 1 1 d . . . . .
C001 C -0.5000 1.0000 0.0000 0.027(2) Uani 1 2 d S . P . .
C004 C -0.284(3) 1.004(2) 0.044(2) 0.116(7) Uani 1 1 d . . . . .
C005 C -0.491(3) 0.945(3) 0.1208(19) 0.146(10) Uani 1 1 d . . . . .
C002 C -0.1652(17) 1.0355(14) -0.0754(13) 0.068(3) Uani 1 1 d . . . . .
C003 C -0.645(4) 0.9633(19) 0.089(2) 0.139(9) Uani 1 1 d . . . . .
H001 H -0.209(12) 0.681(7) 0.584(7) 0.014(18) Uiso 1 1 d . . . . .
H002 H -0.141(15) 0.637(9) 0.693(2) 0.04(3) Uiso 1 1 d D . . . .

loop_
_atom_site_aniso_label
_atom_site_aniso_U_11
_atom_site_aniso_U_22
_atom_site_aniso_U_33
_atom_site_aniso_U_23
_atom_site_aniso_U_13
_atom_site_aniso_U_12
Pb1 0.01309(13) 0.01676(14) 0.01441(14) -0.00660(11) -0.00483(9) -0.00049(9)
O3 0.016(2) 0.026(3) 0.018(2) -0.009(2) -0.0063(17) 0.0008(19)
O4 0.018(2) 0.018(2) 0.015(2) -0.008(2) -0.0035(17) -0.0012(18)
O1 0.019(2) 0.017(2) 0.021(2) -0.006(2) -0.0072(18) -0.0032(19)
O2 0.017(2) 0.022(2) 0.019(2) -0.008(2) -0.0056(18) 0.0020(19)
C10 0.018(3) 0.026(3) 0.018(3) -0.013(3) -0.004(2) 0.004(3)
C9 0.019(3) 0.015(3) 0.014(3) -0.005(3) -0.008(2) 0.000(2)
C1 0.018(3) 0.018(3) 0.015(3) -0.005(3) -0.011(2) -0.001(3)
C4 0.017(3) 0.024(3) 0.017(3) -0.013(3) -0.002(2) -0.002(3)
C7 0.018(3) 0.025(3) 0.021(3) -0.014(3) -0.004(2) 0.004(3)
C5 0.016(3) 0.018(3) 0.008(3) -0.006(3) -0.005(2) -0.001(2)
C6 0.019(3) 0.017(3) 0.018(3) -0.008(3) -0.003(2) 0.001(3)
C13 0.014(3) 0.028(4) 0.020(3) -0.014(3) -0.006(2) 0.001(3)
C14 0.018(3) 0.019(3) 0.018(3) -0.009(3) -0.001(2) -0.002(3)
C3 0.018(3) 0.022(3) 0.016(3) -0.010(3) -0.004(2) 0.002(3)
C8 0.019(3) 0.013(3) 0.009(3) -0.002(2) -0.002(2) -0.004(2)
C11 0.016(3) 0.022(3) 0.020(3) -0.011(3) -0.002(2) 0.005(3)
C2 0.019(3) 0.019(3) 0.012(3) -0.004(3) -0.005(2) -0.004(3)
OW1 0.018(2) 0.034(3) 0.017(3) -0.013(2) -0.0097(19) 0.005(2)
C12 0.023(3) 0.016(3) 0.014(3) -0.006(3) -0.005(2) -0.001(3)
S1 0.0167(7) 0.0162(7) 0.0141(7) -0.0066(6) -0.0056(5) -0.0010(6)
O5 0.023(2) 0.019(2) 0.015(2) -0.007(2) -0.0086(18) 0.0015(19)
O6 0.014(2) 0.024(2) 0.015(2) -0.006(2) -0.0063(16) -0.0024(18)
C001 0.017(5) 0.028(6) 0.023(6) 0.000(5) 0.007(4) -0.002(4)
C004 0.072(10) 0.115(15) 0.17(2) -0.054(15) -0.049(12) 0.003(10)
C005 0.094(13) 0.25(3) 0.110(17) -0.059(18) -0.050(12) -0.044(16)
C002 0.038(6) 0.082(9) 0.089(10) -0.039(8) 0.000(6) -0.013(6)
C003 0.17(2) 0.103(15) 0.20(2) -0.079(17) -0.140(19) 0.030(14)

loop_
_atom_type_symbol
_atom_type_description
_atom_type_scat_dispersion_real
_atom_type_scat_dispersion_imag
_atom_type_scat_source
C C 0.0033 0.0016 'International Tables Vol C Tables 4.2.6.8 and 6.1.1.4'
H H 0.0000 0.0000 'International Tables Vol C Tables 4.2.6.8 and 6.1.1.4'
O O 0.0106 0.0060 'International Tables Vol C Tables 4.2.6.8 and 6.1.1.4'
S S 0.1246 0.1234 'International Tables Vol C Tables 4.2.6.8 and 6.1.1.4'
Pb Pb -3.3944 10.1111 'International Tables Vol C Tables 4.2.6.8 and 6.1.1.4'

loop_
_geom_angle_atom_site_label_1
_geom_angle_atom_site_label_2
_geom_angle_atom_site_label_3
_geom_angle
_geom_angle_site_symmetry_1
_geom_angle_site_symmetry_3
O2 Pb1 O4 79.69(15) . .
O2 Pb1 OW1 78.94(17) . .
O4 Pb1 OW1 75.85(15) . .
O2 Pb1 O3 74.38(15) . .
O4 Pb1 O3 51.81(14) . .
OW1 Pb1 O3 124.16(15) . .
O2 Pb1 O1 51.24(14) . .
O4 Pb1 O1 111.77(15) . .
OW1 Pb1 O1 124.42(16) . .
O3 Pb1 O1 69.50(14) . .
C8 O3 Pb1 88.7(4) . .
C8 O4 Pb1 98.0(4) . .
C1 O1 Pb1 86.4(4) . .
C1 O2 Pb1 98.4(4) . .
C11 C10 C9 119.5(6) . .
C11 C10 H10 120.2 . .
C9 C10 H10 120.2 . .
C14 C9 C10 119.9(6) . .
C14 C9 C8 121.9(6) . .
C10 C9 C8 118.2(6) . .
O1 C1 O2 123.8(6) . .
O1 C1 C2 118.4(5) . .
O2 C1 C2 117.8(6) . .
C3 C4 C5 118.8(6) . .
C3 C4 H4 120.6 . .
C5 C4 H4 120.6 . .
C6 C7 C2 120.1(6) . .
C6 C7 H7 120.0 . .
C2 C7 H7 120.0 . .
C4 C5 C6 121.3(6) . .
C4 C5 S1 120.3(5) . 2_675
C6 C5 S1 118.4(5) . 2_675
C7 C6 C5 119.5(6) . .
C7 C6 H6 120.3 . .
C5 C6 H6 120.3 . .
C14 C13 C12 118.4(6) . .
C14 C13 H13 120.8 . .
C12 C13 H13 120.8 . .
C13 C14 C9 121.5(6) . .
C13 C14 H14 119.2 . .
C9 C14 H14 119.2 . .
C4 C3 C2 120.6(6) . .
C4 C3 H3 119.7 . .
C2 C3 H3 119.7 . .
O3 C8 O4 121.5(6) . .
O3 C8 C9 120.8(6) . .
O4 C8 C9 117.6(5) . .
C10 C11 C12 119.7(6) . .
C10 C11 H11 120.2 . .
C12 C11 H11 120.2 . .
C3 C2 C7 119.7(6) . .
C3 C2 C1 120.0(6) . .
C7 C2 C1 120.3(6) . .
Pb1 OW1 H001 130(5) . .
Pb1 OW1 H002 114(7) . .
H001 OW1 H002 114(8) . .
C13 C12 C11 120.9(6) . .
C13 C12 S1 120.0(5) . .
C11 C12 S1 119.1(5) . .
O5 S1 O6 118.6(3) . .
O5 S1 C5 108.2(3) . 2_675
O6 S1 C5 108.6(3) . 2_675
O5 S1 C12 108.3(3) . .
O6 S1 C12 108.2(3) . .
C5 S1 C12 103.9(3) 2_675 .
C003 C001 C003 180.0(16) . 2_475
C003 C001 C005 49.6(10) . .
C003 C001 C005 130.4(10) 2_475 .
C003 C001 C005 130.4(10) . 2_475
C003 C001 C005 49.6(10) 2_475 2_475
C005 C001 C005 180.0(16) . 2_475
C003 C001 C004 69.7(11) . 2_475
C003 C001 C004 110.3(11) 2_475 2_475
C005 C001 C004 118.1(11) . 2_475
C005 C001 C004 61.9(11) 2_475 2_475
C003 C001 C004 110.3(11) . .
C003 C001 C004 69.7(11) 2_475 .
C005 C001 C004 61.9(11) . .
C005 C001 C004 118.1(11) 2_475 .
C004 C001 C004 180.0 2_475 .
C002 C004 C005 141.2(16) . .
C002 C004 C001 92.7(12) . .
C005 C004 C001 51.3(8) . .
C002 C004 C003 47.7(12) . 2_475
C005 C004 C003 96.0(14) . 2_475
C001 C004 C003 45.2(10) . 2_475
C003 C005 C001 60.1(17) . .
C003 C005 C004 125(3) . .
C001 C005 C004 66.7(13) . .
C003 C002 C004 75.6(14) 2_475 .
C005 C003 C001 70.3(19) . .
C005 C003 C002 167(3) . 2_475
C001 C003 C002 121.4(17) . 2_475
C005 C003 C004 134(3) . 2_475
C001 C003 C004 65.1(13) . 2_475
C002 C003 C004 56.7(10) 2_475 2_475

loop_
_geom_bond_atom_site_label_1
_geom_bond_atom_site_label_2
_geom_bond_distance
_geom_bond_site_symmetry_2
Pb1 O2 2.420(5) .
Pb1 O4 2.420(4) .
Pb1 OW1 2.454(5) .
Pb1 O3 2.642(5) .
Pb1 O1 2.688(5) .
O3 C8 1.251(7) .
O4 C8 1.293(7) .
O1 C1 1.250(8) .
O2 C1 1.269(8) .
C10 C11 1.377(9) .
C10 C9 1.404(9) .
C10 H10 0.9300 .
C9 C14 1.380(9) .
C9 C8 1.489(8) .
C1 C2 1.509(9) .
C4 C3 1.386(10) .
C4 C5 1.387(9) .
C4 H4 0.9300 .
C7 C6 1.370(10) .
C7 C2 1.405(9) .
C7 H7 0.9300 .
C5 C6 1.401(9) .
C5 S1 1.763(7) 2_675
C6 H6 0.9300 .
C13 C14 1.380(9) .
C13 C12 1.392(9) .
C13 H13 0.9300 .
C14 H14 0.9300 .
C3 C2 1.394(9) .
C3 H3 0.9300 .
C11 C12 1.404(9) .
C11 H11 0.9300 .
OW1 H001 0.82(8) .
OW1 H002 0.84(2) .
C12 S1 1.770(6) .
S1 O5 1.440(5) .
S1 O6 1.450(4) .
S1 C5 1.763(7) 2_675
C001 C003 1.28(3) .
C001 C003 1.28(3) 2_475
C001 C005 1.39(2) .
C001 C005 1.39(2) 2_475
C001 C004 1.638(17) 2_475
C001 C004 1.638(17) .
C004 C002 1.46(3) .
C004 C005 1.57(3) .
C004 C003 1.69(3) 2_475
C005 C003 1.13(2) .
C002 C003 1.29(2) 2_475
C003 C002 1.29(2) 2_475
C003 C004 1.69(3) 2_475
